data_4329001
loop_
_publ_author_name
'Zheng-Guo Lin'
'Bo Wang'
'Jie Cao'
'Bao-Kuan Chen'
'Yuan-Zhe Gao'
'Ying-Nan Chi'
'Chong Xu'
'Xian-Qiang Huang'
'Ruo-Dan Han'
'Shuang-Yue Su'
'Chang-Wen Hu'

_publ_contact_author_email cwhu@bit.edu.cn
_publ_contact_author_name 'Changwen Hu'
_publ_section_title
;
 Cation-Induced Synthesis of New Polyoxopalladates
;
_journal_name_full 'Inorganic Chemistry'
_journal_page_first 4435
_journal_page_last 4437
_journal_paper_doi 10.1021/ic300428g
_journal_volume 51
_journal_year 2012
_chemical_formula_sum 'Mn Na6 O39 Pd12 Se8'
_chemical_formula_weight 2725.36
_chemical_name_systematic
; 
 ? 
;
_space_group_IT_number 62
_symmetry_cell_setting orthorhombic
_symmetry_space_group_name_Hall '-P 2ac 2n'
_symmetry_space_group_name_H-M 'P n m a'
_atom_sites_solution_hydrogens none
_atom_sites_solution_primary direct
_atom_sites_solution_secondary difmap
_audit_creation_method SHELXL-97
_cell_angle_alpha 90.00
_cell_angle_beta 90.00
_cell_angle_gamma 90.00
_cell_formula_units_Z 4
_cell_length_a 18.8660(16)
_cell_length_b 12.8570(11)
_cell_length_c 18.6284(15)
_cell_measurement_reflns_used 8857
_cell_measurement_temperature 296(2)
_cell_measurement_theta_max 27.60
_cell_measurement_theta_min 2.21
_cell_volume 4518.5(7)
_computing_cell_refinement 'Bruker SMART'
_computing_data_collection 'Bruker SMART'
_computing_data_reduction 'Bruker SMART'
_computing_molecular_graphics 'Bruker SHELXTL'
_computing_publication_material 'Bruker SHELXTL'
_computing_structure_refinement 'SHELXL-97 (Sheldrick, 1997)'
_computing_structure_solution 'SHELXS-97 (Sheldrick, 1990)'
_diffrn_ambient_temperature 296(2)
_diffrn_measured_fraction_theta_full 0.992
_diffrn_measured_fraction_theta_max 0.992
_diffrn_measurement_device_type 'CCD area detector'
_diffrn_measurement_method 'phi and omega scans'
_diffrn_radiation_monochromator graphite
_diffrn_radiation_source 'fine-focus sealed tube'
_diffrn_radiation_type MoK\a
_diffrn_radiation_wavelength 0.71073
_diffrn_reflns_av_R_equivalents 0.0356
_diffrn_reflns_av_sigmaI/netI 0.0290
_diffrn_reflns_limit_h_max 22
_diffrn_reflns_limit_h_min -19
_diffrn_reflns_limit_k_max 15
_diffrn_reflns_limit_k_min -15
_diffrn_reflns_limit_l_max 20
_diffrn_reflns_limit_l_min -22
_diffrn_reflns_number 21526
_diffrn_reflns_theta_full 25.02
_diffrn_reflns_theta_max 25.02
_diffrn_reflns_theta_min 1.54
_exptl_absorpt_coefficient_mu 11.524
_exptl_absorpt_correction_T_max 0.071
_exptl_absorpt_correction_T_min 0.044
_exptl_absorpt_correction_type multi-scan
_exptl_absorpt_process_details 'Bruker SMART'
_exptl_crystal_colour Redbrown
_exptl_crystal_density_diffrn 4.006
_exptl_crystal_description Block
_exptl_crystal_F_000 4908
_exptl_crystal_size_max 0.30
_exptl_crystal_size_mid 0.28
_exptl_crystal_size_min 0.23
_refine_diff_density_max 2.266
_refine_diff_density_min -0.839
_refine_diff_density_rms 0.193
_refine_ls_extinction_method none
_refine_ls_goodness_of_fit_ref 1.070
_refine_ls_hydrogen_treatment constr
_refine_ls_matrix_type full
_refine_ls_number_parameters 333
_refine_ls_number_reflns 4146
_refine_ls_number_restraints 0
_refine_ls_restrained_S_all 1.070
_refine_ls_R_factor_all 0.0357
_refine_ls_R_factor_gt 0.0278
_refine_ls_shift/su_max 0.001
_refine_ls_shift/su_mean 0.000
_refine_ls_structure_factor_coef Fsqd
_refine_ls_weighting_details 'calc w=1/[\s^2^(Fo^2^)+(0.0350P)^2^+25.9047P] where P=(Fo^2^+2Fc^2^)/3'
_refine_ls_weighting_scheme calc
_refine_ls_wR_factor_gt 0.0734
_refine_ls_wR_factor_ref 0.0778
_reflns_number_gt 3534
_reflns_number_total 4180
_reflns_threshold_expression >2sigma(I)
_cod_data_source_file ic300428g_si_002_1.cif
_cod_data_source_block compound7
_cod_database_code 4329001

loop_
_symmetry_equiv_pos_as_xyz
'x, y, z'
'-x+1/2, -y, z+1/2'
'-x, y+1/2, -z'
'x+1/2, -y+1/2, -z+1/2'
'-x, -y, -z'
'x-1/2, y, -z-1/2'
'x, -y-1/2, z'
'-x-1/2, y-1/2, z-1/2'

loop_
_atom_site_label
_atom_site_type_symbol
_atom_site_fract_x
_atom_site_fract_y
_atom_site_fract_z
_atom_site_U_iso_or_equiv
_atom_site_adp_type
_atom_site_occupancy
_atom_site_symmetry_multiplicity
_atom_site_calc_flag
_atom_site_refinement_flags
Mn1 Mn 0.77035(7) 0.2500 0.60783(7) 0.0187(3) Uani 1 2 d S
Na1 Na 1.07460(13) 0.0223(2) 0.64930(15) 0.0330(6) Uani 1 1 d .
Na2 Na 0.8698(10) 0.143(2) 0.9760(9) 0.252(13) Uani 0.50 1 d P
Na3 Na 0.7765(3) -0.2500 0.6298(4) 0.076(2) Uani 1 2 d S
Na4 Na 0.7188(7) 0.0124(11) 0.3699(12) 0.243(9) Uani 0.623(11) 1 d P
Na4' Na 0.6352(12) 0.0980(19) 0.310(2) 0.243(9) Uani 0.377(11) 1 d P
O1 O 0.6732(3) 0.2500 0.5367(3) 0.0233(14) Uani 1 2 d S
O2 O 0.8040(3) 0.2500 0.4922(3) 0.0224(13) Uani 1 2 d S
O3 O 0.8335(2) 0.1056(3) 0.5848(2) 0.0217(10) Uani 1 1 d .
O4 O 0.7038(2) 0.1084(3) 0.6306(2) 0.0230(10) Uani 1 1 d .
O5 O 0.8692(3) 0.2500 0.6772(3) 0.0220(13) Uani 1 2 d S
O6 O 0.7400(3) 0.2500 0.7252(3) 0.0201(13) Uani 1 2 d S
O7 O 0.6152(4) 0.2500 0.3938(4) 0.0416(19) Uani 1 2 d S
O8 O 0.5432(3) 0.1454(5) 0.4944(3) 0.0482(15) Uani 1 1 d .
O9 O 0.8835(3) 0.1466(4) 0.3787(3) 0.0406(13) Uani 1 1 d .
O10 O 0.7645(4) 0.2500 0.3436(4) 0.048(2) Uani 1 2 d S
O11 O 0.9146(3) -0.0132(4) 0.4811(3) 0.0329(11) Uani 1 1 d .
O12 O 0.8377(3) -0.1197(4) 0.5775(3) 0.0383(13) Uani 1 1 d .
O13 O 0.9554(2) -0.0206(4) 0.6200(3) 0.0309(11) Uani 1 1 d .
O14 O 0.6280(3) -0.0131(4) 0.7353(3) 0.0363(12) Uani 1 1 d .
O15 O 0.5758(3) -0.0096(4) 0.6006(3) 0.0430(13) Uani 1 1 d .
O16 O 0.6926(3) -0.1178(4) 0.6291(3) 0.0417(14) Uani 1 1 d .
O17 O 0.9985(2) 0.1441(4) 0.7158(3) 0.0365(12) Uani 1 1 d .
O18 O 0.9321(4) 0.2500 0.8190(4) 0.044(2) Uani 1 2 d S
O19 O 0.7851(4) 0.2500 0.8740(4) 0.0412(19) Uani 1 2 d S
O20 O 0.6677(3) 0.1445(4) 0.8402(3) 0.0357(12) Uani 1 1 d .
O21 O 0.8293(12) -0.2500 0.7366(9) 0.228(13) Uani 1 2 d S
O22 O 0.5391(10) 0.1370(15) 0.2484(8) 0.231(9) Uani 1 1 d .
O23 O 0.9626(5) 0.0319(8) 0.9568(7) 0.155(6) Uani 1 1 d .
O24 O 0.5687(7) -0.0189(15) 0.3463(11) 0.247(11) Uani 1 1 d .
Pd1 Pd 0.83184(4) 0.2500 0.77436(4) 0.02498(17) Uani 1 2 d S
Pd2 Pd 0.76749(3) -0.00684(4) 0.60562(3) 0.02457(13) Uani 1 1 d .
Pd3 Pd 0.62350(3) 0.12344(4) 0.56587(3) 0.02624(14) Uani 1 1 d .
Pd4 Pd 0.68437(3) 0.12219(4) 0.73317(3) 0.02228(13) Uani 1 1 d .
Pd5 Pd 0.71387(4) 0.2500 0.44050(4) 0.02675(18) Uani 1 2 d S
Pd6 Pd 0.85915(3) 0.12167(4) 0.48384(3) 0.02365(13) Uani 1 1 d .
Pd7 Pd 0.91472(2) 0.11950(4) 0.64935(3) 0.02247(13) Uani 1 1 d .
Se1 Se 0.69652(5) 0.2500 0.88648(5) 0.0314(2) Uani 1 2 d S
Se2 Se 0.85420(6) 0.2500 0.33233(5) 0.0352(3) Uani 1 2 d S
Se3 Se 0.92263(4) -0.09402(5) 0.55153(4) 0.02888(17) Uani 1 1 d .
Se4 Se 0.61218(4) -0.08852(6) 0.66327(4) 0.03100(18) Uani 1 1 d .
Se5 Se 1.00734(5) 0.2500 0.76876(6) 0.0315(2) Uani 1 2 d S
Se6 Se 0.53883(6) 0.2500 0.43879(6) 0.0387(3) Uani 1 2 d S

loop_
_atom_site_aniso_label
_atom_site_aniso_U_11
_atom_site_aniso_U_22
_atom_site_aniso_U_33
_atom_site_aniso_U_23
_atom_site_aniso_U_13
_atom_site_aniso_U_12
Mn1 0.0161(6) 0.0184(7) 0.0217(7) 0.000 0.0007(5) 0.000
Na1 0.0240(13) 0.0381(16) 0.0369(16) -0.0125(13) -0.0053(12) 0.0029(12)
Na2 0.159(14) 0.48(4) 0.119(13) 0.097(17) -0.038(10) 0.090(19)
Na3 0.064(4) 0.028(3) 0.136(6) 0.000 0.051(4) 0.000
Na4 0.123(8) 0.142(10) 0.46(3) -0.168(14) 0.009(12) 0.005(7)
Na4' 0.123(8) 0.142(10) 0.46(3) -0.168(14) 0.009(12) 0.005(7)
O1 0.021(3) 0.024(3) 0.025(3) 0.000 0.001(3) 0.000
O2 0.024(3) 0.020(3) 0.023(3) 0.000 0.001(3) 0.000
O3 0.018(2) 0.021(2) 0.026(2) 0.0019(19) 0.0020(18) -0.0013(18)
O4 0.019(2) 0.022(2) 0.028(2) -0.0003(19) 0.0031(19) 0.0010(18)
O5 0.018(3) 0.022(3) 0.026(3) 0.000 0.003(3) 0.000
O6 0.014(3) 0.024(3) 0.022(3) 0.000 -0.002(2) 0.000
O7 0.034(4) 0.059(5) 0.032(4) 0.000 -0.009(3) 0.000
O8 0.041(3) 0.051(3) 0.054(4) 0.013(3) -0.022(3) -0.016(3)
O9 0.061(4) 0.035(3) 0.026(3) 0.002(2) 0.014(2) 0.009(3)
O10 0.044(5) 0.077(6) 0.023(4) 0.000 0.003(3) 0.000
O11 0.037(3) 0.030(3) 0.032(3) -0.003(2) 0.004(2) 0.010(2)
O12 0.029(3) 0.021(3) 0.065(4) -0.003(2) 0.011(3) -0.001(2)
O13 0.023(2) 0.026(3) 0.044(3) -0.003(2) 0.003(2) 0.006(2)
O14 0.042(3) 0.032(3) 0.035(3) 0.001(2) 0.012(2) -0.014(2)
O15 0.035(3) 0.041(3) 0.053(3) 0.011(3) -0.011(2) -0.013(2)
O16 0.032(3) 0.022(3) 0.072(4) -0.001(2) 0.019(3) -0.005(2)
O17 0.023(2) 0.035(3) 0.051(3) -0.005(2) -0.010(2) 0.008(2)
O18 0.021(4) 0.082(6) 0.030(4) 0.000 -0.007(3) 0.000
O19 0.030(4) 0.069(6) 0.025(4) 0.000 0.002(3) 0.000
O20 0.037(3) 0.043(3) 0.027(3) -0.001(2) 0.006(2) -0.010(2)
O21 0.19(2) 0.41(4) 0.078(12) 0.000 -0.002(12) 0.000
O22 0.257(19) 0.29(2) 0.149(13) -0.131(14) 0.058(12) -0.085(16)
O23 0.133(9) 0.104(8) 0.229(14) -0.079(9) 0.109(9) -0.088(7)
O24 0.129(11) 0.27(2) 0.34(2) -0.22(2) 0.026(13) -0.022(12)
Pd1 0.0166(3) 0.0346(4) 0.0237(4) 0.000 -0.0015(3) 0.000
Pd2 0.0202(3) 0.0185(3) 0.0350(3) -0.0003(2) 0.0045(2) -0.0010(2)
Pd3 0.0202(3) 0.0276(3) 0.0309(3) 0.0006(2) -0.0056(2) -0.0045(2)
Pd4 0.0183(3) 0.0243(3) 0.0243(3) 0.0021(2) 0.0023(2) -0.00199(19)
Pd5 0.0284(4) 0.0277(4) 0.0242(4) 0.000 -0.0040(3) 0.000
Pd6 0.0249(3) 0.0213(3) 0.0247(3) -0.0020(2) 0.0040(2) 0.0012(2)
Pd7 0.0162(2) 0.0222(3) 0.0290(3) 0.0008(2) -0.0001(2) 0.00254(19)
Se1 0.0289(5) 0.0436(6) 0.0219(5) 0.000 0.0034(4) 0.000
Se2 0.0485(6) 0.0346(6) 0.0224(5) 0.000 0.0073(5) 0.000
Se3 0.0252(4) 0.0209(3) 0.0406(4) -0.0018(3) 0.0060(3) 0.0043(3)
Se4 0.0245(4) 0.0253(4) 0.0432(4) 0.0018(3) 0.0043(3) -0.0078(3)
Se5 0.0170(5) 0.0420(6) 0.0354(6) 0.000 -0.0072(4) 0.000
Se6 0.0288(5) 0.0476(7) 0.0396(6) 0.000 -0.0168(5) 0.000

loop_
_atom_type_symbol
_atom_type_description
_atom_type_scat_dispersion_real
_atom_type_scat_dispersion_imag
_atom_type_scat_source
O O 0.0106 0.0060 'International Tables Vol C Tables 4.2.6.8 and 6.1.1.4'
Se Se -0.0929 2.2259 'International Tables Vol C Tables 4.2.6.8 and 6.1.1.4'
Pd Pd -0.9988 1.0072 'International Tables Vol C Tables 4.2.6.8 and 6.1.1.4'
Na Na 0.0362 0.0249 'International Tables Vol C Tables 4.2.6.8 and 6.1.1.4'
Mn Mn 0.3368 0.7283 'International Tables Vol C Tables 4.2.6.8 and 6.1.1.4'

loop_
_geom_angle_atom_site_label_1
_geom_angle_atom_site_label_2
_geom_angle_atom_site_label_3
_geom_angle
_geom_angle_site_symmetry_1
_geom_angle_site_symmetry_3
O2 Mn1 O3 70.57(14) . 7_565
O2 Mn1 O3 70.57(14) . .
O3 Mn1 O3 111.4(2) 7_565 .
O2 Mn1 O4 109.74(14) . 7_565
O3 Mn1 O4 70.32(15) 7_565 7_565
O3 Mn1 O4 178.15(16) . 7_565
O2 Mn1 O4 109.74(14) . .
O3 Mn1 O4 178.15(16) 7_565 .
O3 Mn1 O4 70.32(15) . .
O4 Mn1 O4 108.0(2) 7_565 .
O2 Mn1 O6 178.3(2) . .
O3 Mn1 O6 108.59(14) 7_565 .
O3 Mn1 O6 108.59(14) . .
O4 Mn1 O6 71.16(14) 7_565 .
O4 Mn1 O6 71.16(14) . .
O2 Mn1 O1 70.6(2) . .
O3 Mn1 O1 108.55(14) 7_565 .
O3 Mn1 O1 108.55(14) . .
O4 Mn1 O1 70.03(14) 7_565 .
O4 Mn1 O1 70.03(14) . .
O6 Mn1 O1 111.2(2) . .
O2 Mn1 O5 108.3(2) . .
O3 Mn1 O5 70.90(14) 7_565 .
O3 Mn1 O5 70.90(14) . .
O4 Mn1 O5 110.54(14) 7_565 .
O4 Mn1 O5 110.54(14) . .
O6 Mn1 O5 69.9(2) . .
O1 Mn1 O5 178.9(2) . .
O20 Na1 O9 112.3(2) 6_657 5_756
O20 Na1 O13 151.0(2) 6_657 .
O9 Na1 O13 93.0(2) 5_756 .
O20 Na1 O14 75.04(18) 6_657 6_657
O9 Na1 O14 83.4(2) 5_756 6_657
O13 Na1 O14 123.7(2) . 6_657
O20 Na1 O11 93.01(19) 6_657 5_756
O9 Na1 O11 73.07(18) 5_756 5_756
O13 Na1 O11 80.74(18) . 5_756
O14 Na1 O11 147.3(2) 6_657 5_756
O20 Na1 O17 88.2(2) 6_657 .
O9 Na1 O17 152.8(2) 5_756 .
O13 Na1 O17 73.22(17) . .
O14 Na1 O17 85.14(19) 6_657 .
O11 Na1 O17 125.5(2) 5_756 .
O20 Na1 Pd7 115.56(17) 6_657 .
O9 Na1 Pd7 131.25(17) 5_756 .
O13 Na1 Pd7 38.33(12) . .
O14 Na1 Pd7 117.17(16) 6_657 .
O11 Na1 Pd7 95.48(14) 5_756 .
O17 Na1 Pd7 38.43(12) . .
O20 Na1 Pd4 38.24(12) 6_657 6_657
O9 Na1 Pd4 107.21(17) 5_756 6_657
O13 Na1 Pd4 147.34(16) . 6_657
O14 Na1 Pd4 38.37(12) 6_657 6_657
O11 Na1 Pd4 129.15(16) 5_756 6_657
O17 Na1 Pd4 77.46(13) . 6_657
Pd7 Na1 Pd4 115.70(8) . 6_657
O20 Na1 Pd6 98.74(15) 6_657 5_756
O9 Na1 Pd6 37.14(12) 5_756 5_756
O13 Na1 Pd6 93.15(14) . 5_756
O14 Na1 Pd6 113.62(16) 6_657 5_756
O11 Na1 Pd6 37.11(12) 5_756 5_756
O17 Na1 Pd6 161.08(16) . 5_756
Pd7 Na1 Pd6 123.95(8) . 5_756
Pd4 Na1 Pd6 118.51(8) 6_657 5_756
O20 Na1 Na4 49.3(2) 6_657 5_756
O9 Na1 Na4 63.0(2) 5_756 5_756
O13 Na1 Na4 152.6(2) . 5_756
O14 Na1 Na4 69.4(4) 6_657 5_756
O11 Na1 Na4 79.7(3) 5_756 5_756
O17 Na1 Na4 134.1(2) . 5_756
Pd7 Na1 Na4 163.2(3) . 5_756
Pd4 Na1 Na4 58.6(2) 6_657 5_756
Pd6 Na1 Na4 59.9(2) 5_756 5_756
O23 Na2 Na2 128.7(7) . 7_565
O23 Na2 O19 129.0(9) . .
Na2 Na2 O19 61.0(6) 7_565 .
O23 Na2 Na4 85.1(9) . 2_655
Na2 Na2 Na4 127.7(4) 7_565 2_655
O19 Na2 Na4 66.7(4) . 2_655
O23 Na2 Na3 144.3(7) . 2_655
Na2 Na2 Na3 70.9(4) 7_565 2_655
O19 Na2 Na3 85.9(5) . 2_655
Na4 Na2 Na3 106.0(6) 2_655 2_655
O21 Na3 O12 99.0(5) . .
O21 Na3 O12 99.0(5) . 7
O12 Na3 O12 95.9(3) . 7
O21 Na3 O16 108.1(4) . 7
O12 Na3 O16 152.8(4) . 7
O12 Na3 O16 78.65(19) 7 7
O21 Na3 O16 108.1(4) . .
O12 Na3 O16 78.65(19) . .
O12 Na3 O16 152.8(4) 7 .
O16 Na3 O16 94.1(3) 7 .
O21 Na3 Pd2 98.70(14) . 7
O12 Na3 Pd2 134.4(2) . 7
O12 Na3 Pd2 39.85(12) 7 7
O16 Na3 Pd2 40.47(12) 7 7
O16 Na3 Pd2 133.3(3) . 7
O21 Na3 Pd2 98.70(14) . .
O12 Na3 Pd2 39.85(12) . .
O12 Na3 Pd2 134.4(2) 7 .
O16 Na3 Pd2 133.3(3) 7 .
O16 Na3 Pd2 40.47(12) . .
Pd2 Na3 Pd2 162.5(3) 7 .
O21 Na3 Na2 154.5(5) . 8_755
O12 Na3 Na2 106.5(4) . 8_755
O12 Na3 Na2 78.4(4) 7 8_755
O16 Na3 Na2 46.4(3) 7 8_755
O16 Na3 Na2 77.8(5) . 8_755
Pd2 Na3 Na2 62.9(4) 7 8_755
Pd2 Na3 Na2 101.0(4) . 8_755
O21 Na3 Na2 154.5(5) . 2_654
O12 Na3 Na2 78.4(4) . 2_654
O12 Na3 Na2 106.5(4) 7 2_654
O16 Na3 Na2 77.8(5) 7 2_654
O16 Na3 Na2 46.4(3) . 2_654
Pd2 Na3 Na2 101.0(4) 7 2_654
Pd2 Na3 Na2 62.9(4) . 2_654
Na2 Na3 Na2 38.1(8) 8_755 2_654
Na4' Na4 O24 45.5(9) . .
Na4' Na4 O20 138.3(11) . 2_654
O24 Na4 O20 125.3(5) . 2_654
Na4' Na4 Na2 104.2(10) . 2_654
O24 Na4 Na2 60.4(6) . 2_654
O20 Na4 Na2 93.8(6) 2_654 2_654
Na4' Na4 Pd5 74.0(6) . .
O24 Na4 Pd5 99.2(4) . .
O20 Na4 Pd5 135.4(4) 2_654 .
Na2 Na4 Pd5 108.0(6) 2_654 .
Na4' Na4 Pd4 104.0(11) . 2_654
O24 Na4 Pd4 108.9(5) . 2_654
O20 Na4 Pd4 34.69(18) 2_654 2_654
Na2 Na4 Pd4 113.3(5) 2_654 2_654
Pd5 Na4 Pd4 137.6(5) . 2_654
Na4' Na4 Pd6 127.8(7) . .
O24 Na4 Pd6 147.8(6) . .
O20 Na4 Pd6 81.3(3) 2_654 .
Na2 Na4 Pd6 104.7(7) 2_654 .
Pd5 Na4 Pd6 56.0(2) . .
Pd4 Na4 Pd6 103.2(3) 2_654 .
Na4' Na4 Na1 135.3(12) . 5_756
O24 Na4 Na1 159.8(5) . 5_756
O20 Na4 Na1 36.79(18) 2_654 5_756
Na2 Na4 Na1 119.4(7) 2_654 5_756
Pd5 Na4 Na1 99.6(3) . 5_756
Pd4 Na4 Na1 51.38(17) 2_654 5_756
Pd6 Na4 Na1 51.86(18) . 5_756
O24 Na4' O22 80.6(11) . .
O24 Na4' Na4 84.6(15) . .
O22 Na4' Na4 163.3(13) . .
O24 Na4' O21 156.4(18) . 2_654
O22 Na4' O21 75.9(14) . 2_654
Na4 Na4' O21 118.5(12) . 2_654
O24 Na4' O7 105.5(14) . .
O22 Na4' O7 91.3(8) . .
Na4 Na4' O7 100.2(13) . .
O21 Na4' O7 76.8(8) 2_654 .
O24 Na4' Pd5 116.0(16) . .
O22 Na4' Pd5 126.2(8) . .
Na4 Na4' Pd5 67.7(8) . .
O21 Na4' Pd5 80.0(7) 2_654 .
O7 Na4' Pd5 36.1(4) . .
O24 Na4' Na4' 136.5(7) . 7_565
O22 Na4' Na4' 76.8(7) . 7_565
Na4 Na4' Na4' 119.7(6) . 7_565
O21 Na4' Na4' 37.9(6) 2_654 7_565
O7 Na4' Na4' 39.5(9) . 7_565
Pd5 Na4' Na4' 55.6(6) . 7_565
Pd5 O1 Pd3 116.37(19) . 7_565
Pd5 O1 Pd3 116.37(19) . .
Pd3 O1 Pd3 112.7(3) 7_565 .
Pd5 O1 Mn1 102.7(3) . .
Pd3 O1 Mn1 103.1(2) 7_565 .
Pd3 O1 Mn1 103.1(2) . .
Pd5 O2 Pd6 115.06(19) . 7_565
Pd5 O2 Pd6 115.06(19) . .
Pd6 O2 Pd6 114.9(3) 7_565 .
Pd5 O2 Mn1 103.1(3) . .
Pd6 O2 Mn1 103.1(2) 7_565 .
Pd6 O2 Mn1 103.1(2) . .
Pd2 O3 Pd6 115.4(2) . .
Pd2 O3 Pd7 116.5(2) . .
Pd6 O3 Pd7 112.8(2) . .
Pd2 O3 Mn1 103.68(18) . .
Pd6 O3 Mn1 103.18(18) . .
Pd7 O3 Mn1 102.89(19) . .
Pd3 O4 Pd4 116.8(2) . .
Pd3 O4 Pd2 113.9(2) . .
Pd4 O4 Pd2 114.5(2) . .
Pd3 O4 Mn1 103.71(19) . .
Pd4 O4 Mn1 102.42(19) . .
Pd2 O4 Mn1 103.00(18) . .
Pd1 O5 Pd7 113.99(19) . .
Pd1 O5 Pd7 113.99(19) . 7_565
Pd7 O5 Pd7 118.2(3) . 7_565
Pd1 O5 Mn1 103.5(3) . .
Pd7 O5 Mn1 102.1(2) . .
Pd7 O5 Mn1 102.1(2) 7_565 .
Pd4 O6 Pd4 114.3(3) . 7_565
Pd4 O6 Pd1 116.05(18) . .
Pd4 O6 Pd1 116.05(18) 7_565 .
Pd4 O6 Mn1 102.08(19) . .
Pd4 O6 Mn1 102.08(19) 7_565 .
Pd1 O6 Mn1 103.2(2) . .
Se6 O7 Pd5 124.7(4) . .
Se6 O7 Na4' 116.1(7) . .
Pd5 O7 Na4' 97.3(6) . .
Se6 O7 Na4' 116.1(6) . 7_565
Pd5 O7 Na4' 97.3(7) . 7_565
Na4' O7 Na4' 101.1(19) . 7_565
Se6 O8 Pd3 122.9(3) . .
Se2 O9 Pd6 123.1(3) . .
Se2 O9 Na1 136.2(3) . 5_756
Pd6 O9 Na1 98.2(2) . 5_756
Se2 O10 Pd5 125.0(4) . .
Se3 O11 Pd6 123.8(3) . .
Se3 O11 Na1 137.7(3) . 5_756
Pd6 O11 Na1 96.3(2) . 5_756
Se3 O12 Pd2 123.1(3) . .
Se3 O12 Na3 138.4(3) . .
Pd2 O12 Na3 94.9(2) . .
Se3 O13 Pd7 123.7(3) . .
Se3 O13 Na1 130.1(2) . .
Pd7 O13 Na1 95.15(19) . .
Se4 O14 Pd4 124.7(3) . .
Se4 O14 Na1 138.1(3) . 6_557
Pd4 O14 Na1 94.3(2) . 6_557
Se4 O15 Pd3 122.9(3) . .
Se4 O16 Pd2 122.9(3) . .
Se4 O16 Na3 140.7(3) . .
Pd2 O16 Na3 92.3(2) . .
Se5 O17 Pd7 123.9(3) . .
Se5 O17 Na1 138.5(3) . .
Pd7 O17 Na1 92.8(2) . .
Se5 O18 Pd1 122.9(4) . .
Se1 O19 Pd1 123.3(4) . .
Se1 O19 Na2 117.7(5) . 7_565
Pd1 O19 Na2 111.3(5) . 7_565
Se1 O19 Na2 117.7(5) . .
Pd1 O19 Na2 111.3(5) . .
Na2 O19 Na2 58.0(12) 7_565 .
Se1 O20 Pd4 124.1(3) . .
Se1 O20 Na1 136.7(3) . 6_557
Pd4 O20 Na1 95.9(2) . 6_557
Se1 O20 Na4 102.4(4) . 2_655
Pd4 O20 Na4 88.6(5) . 2_655
Na1 O20 Na4 93.9(3) 6_557 2_655
Na3 O21 Na4' 127.9(7) . 2_655
Na3 O21 Na4' 127.9(7) . 8_756
Na4' O21 Na4' 104.3(13) 2_655 8_756
Na4' O24 Na4 49.9(10) . .
O5 Pd1 O6 83.4(2) . .
O5 Pd1 O19 175.8(3) . .
O6 Pd1 O19 92.4(3) . .
O5 Pd1 O18 92.5(3) . .
O6 Pd1 O18 175.9(3) . .
O19 Pd1 O18 91.7(3) . .
O3 Pd2 O4 82.98(18) . .
O3 Pd2 O12 93.56(18) . .
O4 Pd2 O12 176.51(19) . .
O3 Pd2 O16 176.00(19) . .
O4 Pd2 O16 93.02(19) . .
O12 Pd2 O16 90.4(2) . .
O3 Pd2 Na3 136.73(16) . .
O4 Pd2 Na3 138.16(16) . .
O12 Pd2 Na3 45.29(17) . .
O16 Pd2 Na3 47.20(17) . .
O4 Pd3 O1 83.2(2) . .
O4 Pd3 O8 176.4(2) . .
O1 Pd3 O8 93.4(2) . .
O4 Pd3 O15 93.67(19) . .
O1 Pd3 O15 176.8(2) . .
O8 Pd3 O15 89.7(2) . .
O4 Pd3 Pd3 95.72(13) . 7_565
O1 Pd3 Pd3 33.65(15) . 7_565
O8 Pd3 Pd3 82.04(16) . 7_565
O15 Pd3 Pd3 147.07(17) . 7_565
O4 Pd4 O6 84.3(2) . .
O4 Pd4 O20 176.56(19) . .
O6 Pd4 O20 92.2(2) . .
O4 Pd4 O14 92.26(19) . .
O6 Pd4 O14 176.6(2) . .
O20 Pd4 O14 91.2(2) . .
O4 Pd4 Na1 137.45(14) . 6_557
O6 Pd4 Na1 136.02(17) . 6_557
O20 Pd4 Na1 45.90(15) . 6_557
O14 Pd4 Na1 47.36(15) . 6_557
O4 Pd4 Na4 123.8(4) . 2_655
O6 Pd4 Na4 100.7(3) . 2_655
O20 Pd4 Na4 56.7(4) . 2_655
O14 Pd4 Na4 80.8(3) . 2_655
Na1 Pd4 Na4 70.0(2) 6_557 2_655
O1 Pd5 O2 83.7(3) . .
O1 Pd5 O10 175.3(3) . .
O2 Pd5 O10 91.7(3) . .
O1 Pd5 O7 91.9(3) . .
O2 Pd5 O7 175.5(3) . .
O10 Pd5 O7 92.8(3) . .
O1 Pd5 Na4 112.0(4) . .
O2 Pd5 Na4 99.8(3) . .
O10 Pd5 Na4 68.8(4) . .
O7 Pd5 Na4 81.8(3) . .
O1 Pd5 Na4 112.0(4) . 7_565
O2 Pd5 Na4 99.8(3) . 7_565
O10 Pd5 Na4 68.8(4) . 7_565
O7 Pd5 Na4 81.8(3) . 7_565
Na4 Pd5 Na4 133.3(8) . 7_565
O1 Pd5 Na4' 118.6(6) . .
O2 Pd5 Na4' 136.1(4) . .
O10 Pd5 Na4' 65.1(6) . .
O7 Pd5 Na4' 46.6(4) . .
Na4 Pd5 Na4' 38.2(6) . .
Na4 Pd5 Na4' 104.7(7) 7_565 .
O1 Pd5 Na4' 118.6(6) . 7_565
O2 Pd5 Na4' 136.1(4) . 7_565
O10 Pd5 Na4' 65.1(6) . 7_565
O7 Pd5 Na4' 46.6(4) . 7_565
Na4 Pd5 Na4' 104.7(7) . 7_565
Na4 Pd5 Na4' 38.2(6) 7_565 7_565
Na4' Pd5 Na4' 68.9(12) . 7_565
O3 Pd6 O2 83.1(2) . .
O3 Pd6 O11 93.56(18) . .
O2 Pd6 O11 176.7(2) . .
O3 Pd6 O9 176.76(19) . .
O2 Pd6 O9 93.7(2) . .
O11 Pd6 O9 89.6(2) . .
O3 Pd6 Pd7 33.60(12) . .
O2 Pd6 Pd7 95.91(18) . .
O11 Pd6 Pd7 81.39(14) . .
O9 Pd6 Pd7 147.04(17) . .
O3 Pd6 Na1 138.60(14) . 5_756
O2 Pd6 Na1 136.54(18) . 5_756
O11 Pd6 Na1 46.62(14) . 5_756
O9 Pd6 Na1 44.62(15) . 5_756
Pd7 Pd6 Na1 125.33(5) . 5_756
O3 Pd6 Na4 109.7(4) . .
O2 Pd6 Na4 89.1(3) . .
O11 Pd6 Na4 91.7(3) . .
O9 Pd6 Na4 70.6(4) . .
Pd7 Pd6 Na4 140.9(3) . .
Na1 Pd6 Na4 68.2(2) 5_756 .
O5 Pd7 O3 84.1(2) . .
O5 Pd7 O17 92.7(2) . .
O3 Pd7 O17 176.26(19) . .
O5 Pd7 O13 176.1(2) . .
O3 Pd7 O13 92.86(18) . .
O17 Pd7 O13 90.47(19) . .
O5 Pd7 Pd6 95.87(18) . .
O3 Pd7 Pd6 33.56(12) . .
O17 Pd7 Pd6 145.66(16) . .
O13 Pd7 Pd6 82.79(14) . .
O5 Pd7 Na1 137.28(17) . .
O3 Pd7 Na1 133.54(13) . .
O17 Pd7 Na1 48.81(15) . .
O13 Pd7 Na1 46.52(14) . .
Pd6 Pd7 Na1 107.48(5) . .
O19 Se1 O20 104.3(2) . .
O19 Se1 O20 104.3(2) . 7_565
O20 Se1 O20 106.1(4) . 7_565
O9 Se2 O9 104.7(4) 7_565 .
O9 Se2 O10 105.2(2) 7_565 .
O9 Se2 O10 105.2(2) . .
O11 Se3 O13 105.9(2) . .
O11 Se3 O12 104.9(3) . .
O13 Se3 O12 103.7(2) . .
O14 Se4 O16 105.7(3) . .
O14 Se4 O15 106.1(3) . .
O16 Se4 O15 103.7(3) . .
O17 Se5 O17 107.4(4) . 7_565
O17 Se5 O18 103.8(2) . .
O17 Se5 O18 103.8(2) 7_565 .
O7 Se6 O8 105.4(3) . 7_565
O7 Se6 O8 105.4(3) . .
O8 Se6 O8 104.6(4) 7_565 .

loop_
_geom_bond_atom_site_label_1
_geom_bond_atom_site_label_2
_geom_bond_distance
_geom_bond_site_symmetry_2
Mn1 O2 2.245(6) .
Mn1 O3 2.247(4) 7_565
Mn1 O3 2.247(4) .
Mn1 O4 2.252(4) 7_565
Mn1 O4 2.252(4) .
Mn1 O6 2.260(6) .
Mn1 O1 2.262(6) .
Mn1 O5 2.268(6) .
Na1 O20 2.365(6) 6_657
Na1 O9 2.369(6) 5_756
Na1 O13 2.379(5) .
Na1 O14 2.417(6) 6_657
Na1 O11 2.440(5) 5_756
Na1 O17 2.460(6) .
Na1 Pd7 3.265(3) .
Na1 Pd4 3.276(3) 6_657
Na1 Pd6 3.337(3) 5_756
Na1 Na4 3.940(13) 5_756
Na2 O23 2.29(2) .
Na2 Na2 2.75(6) 7_565
Na2 O19 2.838(16) .
Na2 Na4 3.27(3) 2_655
Na2 Na3 4.21(2) 2_655
Na3 O21 2.23(2) .
Na3 O12 2.256(6) .
Na3 O12 2.256(6) 7
Na3 O16 2.323(6) 7
Na3 O16 2.323(6) .
Na3 Pd2 3.1631(13) 7
Na3 Pd2 3.1631(13) .
Na3 Na2 4.21(2) 8_755
Na3 Na2 4.21(2) 2_654
Na4 Na4' 2.22(4) .
Na4 O24 2.894(19) .
Na4 O20 2.994(13) 2_654
Na4 Na2 3.27(3) 2_654
Na4 Pd5 3.327(11) .
Na4 Pd4 3.581(15) 2_654
Na4 Pd6 3.673(15) .
Na4 Na1 3.940(13) 5_756
Na4' O24 2.07(4) .
Na4' O22 2.20(4) .
Na4' O21 2.48(4) 2_654
Na4' O7 2.53(2) .
Na4' Pd5 3.46(3) .
Na4' Na4' 3.91(5) 7_565
O1 Pd5 1.950(6) .
O1 Pd3 1.955(3) 7_565
O1 Pd3 1.955(3) .
O2 Pd5 1.953(6) .
O2 Pd6 1.957(3) 7_565
O2 Pd6 1.957(3) .
O3 Pd2 1.947(4) .
O3 Pd6 1.953(4) .
O3 Pd7 1.956(4) .
O4 Pd3 1.946(4) .
O4 Pd4 1.955(4) .
O4 Pd2 1.963(4) .
O5 Pd1 1.942(6) .
O5 Pd7 1.955(3) .
O5 Pd7 1.955(3) 7_565
O6 Pd4 1.956(3) .
O6 Pd4 1.956(3) 7_565
O6 Pd1 1.959(6) .
O7 Se6 1.667(8) .
O7 Pd5 2.055(7) .
O7 Na4' 2.53(2) 7_565
O8 Se6 1.699(6) .
O8 Pd3 2.037(5) .
O9 Se2 1.680(5) .
O9 Pd6 2.036(5) .
O9 Na1 2.369(6) 5_756
O10 Se2 1.706(8) .
O10 Pd5 2.042(7) .
O11 Se3 1.681(5) .
O11 Pd6 2.026(5) .
O11 Na1 2.440(5) 5_756
O12 Se3 1.706(5) .
O12 Pd2 2.034(5) .
O13 Se3 1.703(5) .
O13 Pd7 2.033(5) .
O14 Se4 1.682(5) .
O14 Pd4 2.039(5) .
O14 Na1 2.417(6) 6_557
O15 Se4 1.693(5) .
O15 Pd3 2.038(5) .
O16 Se4 1.688(5) .
O16 Pd2 2.055(5) .
O17 Se5 1.690(5) .
O17 Pd7 2.032(5) .
O18 Se5 1.700(7) .
O18 Pd1 2.066(7) .
O19 Se1 1.687(7) .
O19 Pd1 2.055(7) .
O19 Na2 2.838(16) 7_565
O20 Se1 1.697(5) .
O20 Pd4 2.038(5) .
O20 Na1 2.365(6) 6_557
O20 Na4 2.994(13) 2_655
O21 Na4' 2.48(4) 2_655
O21 Na4' 2.48(4) 8_756
Pd3 Pd3 3.2544(11) 7_565
Pd4 Na1 3.276(3) 6_557
Pd4 Na4 3.581(15) 2_655
Pd5 Na4 3.327(11) 7_565
Pd5 Na4' 3.46(3) 7_565
Pd6 Pd7 3.2567(8) .
Pd6 Na1 3.337(3) 5_756
Se1 O20 1.697(5) 7_565
Se2 O9 1.680(5) 7_565
Se5 O17 1.690(5) 7_565
Se6 O8 1.699(6) 7_565
